data_7108494
loop_
_publ_author_name
'Yumi Yakiyama'
'Akira Ueda'
'Yasushi Morita'
'Masaki Kawano'

_publ_section_title
;
 Crystal surface mediated structure transformation of a kinetic framework
 composed of multi-interactive ligand TPHAP and Co(II)
;
_journal_name_full Chem.Commun.
_journal_page_first 10651
_journal_paper_doi 10.1039/c2cc35078e
_journal_volume 48
_journal_year 2012
_chemical_formula_sum 'C23 H16 K N9 O'
_chemical_formula_weight 473.55
_chemical_name_systematic
;
?
;
_space_group_IT_number 86
_symmetry_cell_setting tetragonal
_symmetry_space_group_name_Hall '-P 4bc'
_symmetry_space_group_name_H-M 'P 42/n :2'
_atom_sites_solution_hydrogens geom
_atom_sites_solution_primary direct
_atom_sites_solution_secondary difmap
_audit_creation_method SHELXL-97
_cell_angle_alpha 90.00
_cell_angle_beta 90.00
_cell_angle_gamma 90.00
_cell_formula_units_Z 8
_cell_length_a 20.822(2)
_cell_length_b 20.822
_cell_length_c 9.6348(11)
_cell_measurement_temperature 100(2)
_cell_measurement_theta_max 66.809
_cell_measurement_theta_min 5.040
_cell_volume 4177.2(6)
_computing_cell_refinement 'Bruker APEX2 sofware Suite'
_computing_data_collection 'Bruker APEX2 sofware Suite'
_computing_data_reduction 'Bruker APEX2 sofware Suite'
_computing_molecular_graphics 'Bruker APEX2 sofware Suite'
_computing_publication_material 'Bruker APEX2 sofware Suite'
_computing_structure_refinement 'SHELXL-97 (Sheldrick, 2008)'
_computing_structure_solution 'SHELXS-97 (Sheldrick, 2008)'
_diffrn_ambient_temperature 100(2)
_diffrn_measured_fraction_theta_full 1.000
_diffrn_measured_fraction_theta_max 1.000
_diffrn_measurement_device_type CCD
_diffrn_measurement_method 'omega and phi scans'
_diffrn_radiation_monochromator 'Wuazar(TM) Montel multilayer optic'
_diffrn_radiation_source 'microfocus source 30W maximum continuous power'
_diffrn_radiation_type MoK\a
_diffrn_radiation_wavelength 0.71073
_diffrn_reflns_av_R_equivalents 0.0392
_diffrn_reflns_av_sigmaI/netI 0.0272
_diffrn_reflns_limit_h_max 32
_diffrn_reflns_limit_h_min -31
_diffrn_reflns_limit_k_max 30
_diffrn_reflns_limit_k_min -28
_diffrn_reflns_limit_l_max 14
_diffrn_reflns_limit_l_min -14
_diffrn_reflns_number 60741
_diffrn_reflns_theta_full 33.51
_diffrn_reflns_theta_max 33.51
_diffrn_reflns_theta_min 1.38
_exptl_absorpt_coefficient_mu 0.294
_exptl_absorpt_correction_T_max 0.9769
_exptl_absorpt_correction_T_min 0.9545
_exptl_absorpt_correction_type empirical
_exptl_absorpt_process_details SADABS
_exptl_crystal_colour orange
_exptl_crystal_density_diffrn 1.506
_exptl_crystal_density_method 'not measured'
_exptl_crystal_description block
_exptl_crystal_F_000 1952
_exptl_crystal_size_max 0.16
_exptl_crystal_size_mid 0.16
_exptl_crystal_size_min 0.08
_refine_diff_density_max 0.769
_refine_diff_density_min -0.753
_refine_diff_density_rms 0.086
_refine_ls_extinction_method none
_refine_ls_goodness_of_fit_ref 1.049
_refine_ls_hydrogen_treatment mixed
_refine_ls_matrix_type full
_refine_ls_number_parameters 359
_refine_ls_number_reflns 8203
_refine_ls_number_restraints 0
_refine_ls_restrained_S_all 1.049
_refine_ls_R_factor_all 0.0668
_refine_ls_R_factor_gt 0.0492
_refine_ls_shift/su_max 0.000
_refine_ls_shift/su_mean 0.000
_refine_ls_structure_factor_coef Fsqd
_refine_ls_weighting_details 'calc w=1/[\s^2^(Fo^2^)+(0.0856P)^2^+2.5621P] where P=(Fo^2^+2Fc^2^)/3'
_refine_ls_weighting_scheme calc
_refine_ls_wR_factor_gt 0.1424
_refine_ls_wR_factor_ref 0.1570
_reflns_number_gt 6324
_reflns_number_total 8203
_reflns_threshold_expression >2sigma(I)
_cod_data_source_file c2cc35078e.txt
_cod_data_source_block K-TPHAP_rt
_cod_original_cell_volume 4177.1(6)
_cod_original_sg_symbol_H-M P4(2)/n
_cod_database_code 7108494

loop_
_symmetry_equiv_pos_as_xyz
'x, y, z'
'-x+1/2, -y+1/2, z'
'-y, x+1/2, z+1/2'
'y+1/2, -x, z+1/2'
'-x, -y, -z'
'x-1/2, y-1/2, -z'
'y, -x-1/2, -z-1/2'
'-y-1/2, x, -z-1/2'

loop_
_atom_site_label
_atom_site_type_symbol
_atom_site_fract_x
_atom_site_fract_y
_atom_site_fract_z
_atom_site_U_iso_or_equiv
_atom_site_adp_type
_atom_site_occupancy
_atom_site_symmetry_multiplicity
_atom_site_calc_flag
_atom_site_refinement_flags
K1 K 0.163369(14) -0.015634(15) -0.13870(3) 0.01757(8) Uani 1 1 d .
H2C H -0.1299(11) -0.1757(11) 0.779(3) 0.030(6) Uiso 1 1 d .
H3C H -0.0466(11) -0.1553(11) 0.620(2) 0.024(5) Uiso 1 1 d .
H4C H -0.2399(12) -0.0445(11) 0.626(3) 0.032(6) Uiso 1 1 d .
H5C H -0.1616(10) -0.0171(10) 0.462(2) 0.022(5) Uiso 1 1 d .
H8C H 0.3667(11) -0.1089(12) 0.119(2) 0.032(6) Uiso 1 1 d .
H9C H 0.2653(11) -0.0624(11) 0.097(2) 0.030(6) Uiso 1 1 d .
H10C H 0.3129(11) -0.2145(12) 0.432(3) 0.032(6) Uiso 1 1 d .
H11C H 0.2054(11) -0.1712(11) 0.428(3) 0.030(6) Uiso 1 1 d .
H14C H -0.0898(11) 0.2345(12) -0.116(2) 0.031(6) Uiso 1 1 d .
H15C H -0.0759(10) 0.1439(10) 0.032(2) 0.022(5) Uiso 1 1 d .
H16C H 0.0812(13) 0.2126(13) -0.254(3) 0.044(7) Uiso 1 1 d .
H17C H 0.1087(11) 0.1289(11) -0.104(2) 0.029(6) Uiso 1 1 d .
C1 C -0.09561(6) -0.08343(7) 0.52149(15) 0.0156(2) Uani 1 1 d .
C2 C -0.13321(8) -0.14604(8) 0.71318(19) 0.0243(3) Uani 1 1 d .
C3 C -0.08561(7) -0.13269(7) 0.61683(16) 0.0200(3) Uani 1 1 d .
C4 C -0.19863(7) -0.06791(8) 0.62696(17) 0.0226(3) Uani 1 1 d .
C5 C -0.15410(7) -0.05096(7) 0.52622(16) 0.0188(3) Uani 1 1 d .
C6 C -0.04444(6) -0.06389(6) 0.42189(14) 0.0150(2) Uani 1 1 d .
C7 C 0.22441(6) -0.11305(7) 0.25843(15) 0.0164(2) Uani 1 1 d .
C8 C 0.33366(7) -0.12232(8) 0.18074(17) 0.0223(3) Uani 1 1 d .
C9 C 0.27312(7) -0.09463(8) 0.16752(16) 0.0207(3) Uani 1 1 d .
C10 C 0.30116(8) -0.18342(8) 0.3636(2) 0.0272(3) Uani 1 1 d .
C11 C 0.23932(7) -0.15859(7) 0.35858(18) 0.0230(3) Uani 1 1 d .
C12 C 0.15903(6) -0.08332(6) 0.25286(14) 0.0151(2) Uani 1 1 d .
C13 C 0.01472(7) 0.12431(6) -0.01765(15) 0.0167(2) Uani 1 1 d .
C14 C -0.05098(8) 0.20711(7) -0.11541(17) 0.0228(3) Uani 1 1 d .
C15 C -0.04372(8) 0.15630(7) -0.02344(16) 0.0203(3) Uani 1 1 d .
C16 C 0.05173(9) 0.19681(8) -0.19252(19) 0.0261(3) Uani 1 1 d .
C17 C 0.06380(8) 0.14572(7) -0.10442(17) 0.0216(3) Uani 1 1 d .
C18 C 0.02477(7) 0.06884(6) 0.07736(14) 0.0159(2) Uani 1 1 d .
C19 C -0.01365(6) 0.00430(6) 0.24897(14) 0.0147(2) Uani 1 1 d .
C20 C 0.04650(6) -0.02592(6) 0.25210(14) 0.0146(2) Uani 1 1 d .
C21 C 0.05845(6) -0.07599(6) 0.34559(14) 0.0147(2) Uani 1 1 d .
C22 C 0.09396(7) -0.00743(6) 0.15745(14) 0.0151(2) Uani 1 1 d .
C24 C 0.23521(15) 0.16932(13) -0.0464(3) 0.0557(6) Uani 1 1 d .
H24A H 0.2541 0.1872 0.0383 0.084 Uiso 1 1 calc R
H24B H 0.1965 0.1937 -0.0708 0.084 Uiso 1 1 calc R
H24C H 0.2664 0.1721 -0.1224 0.084 Uiso 1 1 calc R
N1 N -0.18898(7) -0.11399(7) 0.72137(16) 0.0252(3) Uani 1 1 d .
N2 N -0.06089(6) -0.01615(6) 0.33413(13) 0.0156(2) Uani 1 1 d .
N3 N 0.01157(6) -0.09501(6) 0.43412(13) 0.0162(2) Uani 1 1 d .
N4 N 0.34837(6) -0.16645(6) 0.27670(16) 0.0232(3) Uani 1 1 d .
N5 N 0.11697(6) -0.10445(6) 0.34813(13) 0.0163(2) Uani 1 1 d .
N6 N 0.15119(6) -0.03822(6) 0.15475(13) 0.0166(2) Uani 1 1 d .
N7 N -0.00449(7) 0.22786(6) -0.19936(15) 0.0240(3) Uani 1 1 d .
N8 N 0.08284(6) 0.04095(6) 0.06786(13) 0.0169(2) Uani 1 1 d .
N9 N -0.02463(6) 0.05345(6) 0.15990(12) 0.0159(2) Uani 1 1 d .
O1 O 0.21836(7) 0.10275(8) -0.02318(15) 0.0368(3) Uani 1 1 d .
H1O H 0.202(3) 0.090(3) 0.096(7) 0.15(2) Uiso 1 1 d .

loop_
_atom_site_aniso_label
_atom_site_aniso_U_11
_atom_site_aniso_U_22
_atom_site_aniso_U_33
_atom_site_aniso_U_23
_atom_site_aniso_U_13
_atom_site_aniso_U_12
K1 0.01490(13) 0.02179(15) 0.01601(14) 0.00246(10) 0.00309(9) 0.00073(10)
C1 0.0143(5) 0.0160(5) 0.0164(6) 0.0001(4) 0.0007(4) -0.0014(4)
C2 0.0237(7) 0.0201(6) 0.0291(8) 0.0080(6) 0.0069(6) 0.0015(5)
C3 0.0188(6) 0.0170(6) 0.0242(7) 0.0034(5) 0.0044(5) 0.0018(5)
C4 0.0155(6) 0.0251(7) 0.0271(7) 0.0028(6) 0.0033(5) 0.0002(5)
C5 0.0140(5) 0.0222(6) 0.0201(6) 0.0034(5) 0.0002(5) 0.0007(5)
C6 0.0150(5) 0.0157(5) 0.0143(5) 0.0002(4) 0.0000(4) 0.0000(4)
C7 0.0142(5) 0.0158(5) 0.0191(6) -0.0012(5) -0.0001(4) 0.0011(4)
C8 0.0172(6) 0.0289(7) 0.0208(7) -0.0030(6) 0.0024(5) 0.0018(5)
C9 0.0180(6) 0.0262(7) 0.0177(6) 0.0017(5) 0.0017(5) 0.0025(5)
C10 0.0173(6) 0.0208(7) 0.0434(10) 0.0102(7) -0.0005(6) 0.0012(5)
C11 0.0165(6) 0.0192(6) 0.0332(8) 0.0085(6) 0.0014(5) 0.0017(5)
C12 0.0150(5) 0.0149(5) 0.0153(5) 0.0001(4) 0.0005(4) 0.0012(4)
C13 0.0206(6) 0.0136(5) 0.0159(6) 0.0009(4) -0.0003(5) 0.0010(4)
C14 0.0269(7) 0.0178(6) 0.0237(7) 0.0037(5) -0.0013(6) 0.0040(5)
C15 0.0219(6) 0.0174(6) 0.0214(7) 0.0044(5) 0.0004(5) 0.0021(5)
C16 0.0298(8) 0.0203(7) 0.0282(8) 0.0090(6) 0.0076(6) 0.0021(6)
C17 0.0247(7) 0.0168(6) 0.0234(7) 0.0056(5) 0.0035(5) 0.0029(5)
C18 0.0184(6) 0.0135(5) 0.0159(6) 0.0012(4) -0.0004(4) 0.0015(4)
C19 0.0155(5) 0.0141(5) 0.0144(5) 0.0003(4) -0.0004(4) 0.0005(4)
C20 0.0142(5) 0.0155(5) 0.0140(5) 0.0009(4) 0.0003(4) 0.0012(4)
C21 0.0149(5) 0.0155(5) 0.0138(5) 0.0011(4) -0.0004(4) 0.0014(4)
C22 0.0160(5) 0.0151(5) 0.0141(5) 0.0010(4) 0.0011(4) 0.0013(4)
C24 0.0640(17) 0.0441(13) 0.0589(16) -0.0016(12) 0.0009(13) -0.0031(12)
N1 0.0210(6) 0.0249(6) 0.0297(7) 0.0066(5) 0.0068(5) -0.0005(5)
N2 0.0155(5) 0.0158(5) 0.0155(5) 0.0017(4) 0.0004(4) 0.0006(4)
N3 0.0144(5) 0.0182(5) 0.0161(5) 0.0024(4) 0.0007(4) 0.0008(4)
N4 0.0166(5) 0.0196(6) 0.0333(7) -0.0023(5) 0.0004(5) 0.0019(4)
N5 0.0142(5) 0.0177(5) 0.0170(5) 0.0022(4) 0.0007(4) 0.0020(4)
N6 0.0162(5) 0.0170(5) 0.0165(5) 0.0021(4) 0.0019(4) 0.0024(4)
N7 0.0315(7) 0.0171(6) 0.0233(6) 0.0053(5) 0.0008(5) 0.0030(5)
N8 0.0187(5) 0.0162(5) 0.0156(5) 0.0027(4) 0.0018(4) 0.0022(4)
N9 0.0171(5) 0.0144(5) 0.0162(5) 0.0022(4) -0.0005(4) 0.0017(4)
O1 0.0328(7) 0.0463(8) 0.0312(7) -0.0026(6) 0.0072(5) -0.0063(6)

loop_
_atom_type_symbol
_atom_type_description
_atom_type_scat_dispersion_real
_atom_type_scat_dispersion_imag
_atom_type_scat_source
C C 0.0033 0.0016 'International Tables Vol C Tables 4.2.6.8 and 6.1.1.4'
H H 0.0000 0.0000 'International Tables Vol C Tables 4.2.6.8 and 6.1.1.4'
N N 0.0061 0.0033 'International Tables Vol C Tables 4.2.6.8 and 6.1.1.4'
K K 0.2009 0.2494 'International Tables Vol C Tables 4.2.6.8 and 6.1.1.4'
O O 0.0106 0.0060 'International Tables Vol C Tables 4.2.6.8 and 6.1.1.4'

loop_
_geom_angle_atom_site_label_1
_geom_angle_atom_site_label_2
_geom_angle_atom_site_label_3
_geom_angle
_geom_angle_site_symmetry_1
_geom_angle_site_symmetry_3
N7 K1 N8 147.23(4) 8_655 .
N7 K1 N6 129.91(4) 8_655 .
N8 K1 N6 48.02(3) . .
N7 K1 N2 102.47(4) 8_655 5
N8 K1 N2 85.81(4) . 5
N6 K1 N2 127.30(4) . 5
N7 K1 O1 79.85(4) 8_655 .
N8 K1 O1 67.59(4) . .
N6 K1 O1 78.41(4) . .
N2 K1 O1 109.81(4) 5 .
N7 K1 N4 84.64(4) 8_655 3_544
N8 K1 N4 126.99(4) . 3_544
N6 K1 N4 96.70(4) . 3_544
N2 K1 N4 93.17(4) 5 3_544
O1 K1 N4 154.51(4) . 3_544
N7 K1 N9 140.66(4) 8_655 5
N8 K1 N9 65.83(4) . 5
N6 K1 N9 86.51(3) . 5
N2 K1 N9 46.57(3) 5 5
O1 K1 N9 128.41(4) . 5
N4 K1 N9 75.53(4) 3_544 5
N7 K1 C22 150.39(4) 8_655 .
N8 K1 C22 24.84(3) . .
N6 K1 C22 24.99(3) . .
N2 K1 C22 103.44(4) 5 .
O1 K1 C22 78.09(4) . .
N4 K1 C22 107.90(4) 3_544 .
N9 K1 C22 68.92(3) 5 .
N7 K1 C19 125.93(4) 8_655 5
N8 K1 C19 68.93(4) . 5
N6 K1 C19 104.16(3) . 5
N2 K1 C19 24.07(3) 5 5
O1 K1 C19 115.47(4) . 5
N4 K1 C19 90.01(4) 3_544 5
N9 K1 C19 24.23(3) 5 5
C22 K1 C19 81.77(4) . 5
C3 C1 C5 117.80(13) . .
C3 C1 C6 121.27(12) . .
C5 C1 C6 120.87(12) . .
N1 C2 C3 123.95(15) . .
N1 C2 H2C 111.9(15) . .
C3 C2 H2C 124.1(15) . .
C2 C3 C1 118.87(14) . .
C2 C3 H3C 119.7(14) . .
C1 C3 H3C 121.4(14) . .
N1 C4 C5 123.90(14) . .
N1 C4 H4C 119.5(14) . .
C5 C4 H4C 116.6(14) . .
C4 C5 C1 118.90(14) . .
C4 C5 H5C 122.1(13) . .
C1 C5 H5C 119.0(13) . .
N3 C6 N2 129.25(12) . .
N3 C6 C1 115.70(12) . .
N2 C6 C1 115.04(12) . .
C11 C7 C9 117.52(13) . .
C11 C7 C12 120.73(13) . .
C9 C7 C12 121.70(13) . .
N4 C8 C9 123.67(14) . .
N4 C8 H8C 118.0(15) . .
C9 C8 H8C 118.4(15) . .
C8 C9 C7 119.18(14) . .
C8 C9 H9C 120.1(14) . .
C7 C9 H9C 120.7(14) . .
N4 C10 C11 124.11(15) . .
N4 C10 H10C 114.9(14) . .
C11 C10 H10C 121.0(14) . .
C7 C11 C10 119.09(14) . .
C7 C11 H11C 118.8(14) . .
C10 C11 H11C 122.0(14) . .
N6 C12 N5 129.15(12) . .
N6 C12 C7 115.17(12) . .
N5 C12 C7 115.67(12) . .
C15 C13 C17 117.73(13) . .
C15 C13 C18 121.34(13) . .
C17 C13 C18 120.93(13) . .
N7 C14 C15 123.72(15) . .
N7 C14 H14C 113.9(14) . .
C15 C14 H14C 122.0(14) . .
C13 C15 C14 119.12(14) . .
C13 C15 H15C 119.6(14) . .
C14 C15 H15C 121.2(14) . .
N7 C16 C17 124.06(15) . .
N7 C16 H16C 112.4(17) . .
C17 C16 H16C 123.5(17) . .
C16 C17 C13 118.73(14) . .
C16 C17 H17C 116.2(14) . .
C13 C17 H17C 125.0(14) . .
N9 C18 N8 128.89(13) . .
N9 C18 C13 116.30(12) . .
N8 C18 C13 114.81(12) . .
N2 C19 N9 120.02(12) . .
N2 C19 C20 119.76(12) . .
N9 C19 C20 120.22(12) . .
N2 C19 K1 61.97(7) . 5
N9 C19 K1 65.35(7) . 5
C20 C19 K1 151.94(9) . 5
C22 C20 C21 119.93(12) . .
C22 C20 C19 119.58(12) . .
C21 C20 C19 120.45(12) . .
N3 C21 N5 120.55(12) . .
N3 C21 C20 119.64(12) . .
N5 C21 C20 119.80(12) . .
N8 C22 N6 119.56(12) . .
N8 C22 C20 120.15(12) . .
N6 C22 C20 120.28(12) . .
N8 C22 K1 63.03(7) . .
N6 C22 K1 63.92(7) . .
C20 C22 K1 152.24(10) . .
O1 C24 H24A 109.5 . .
O1 C24 H24B 109.5 . .
H24A C24 H24B 109.5 . .
O1 C24 H24C 109.5 . .
H24A C24 H24C 109.5 . .
H24B C24 H24C 109.5 . .
C4 N1 C2 116.54(14) . .
C6 N2 C19 115.36(11) . .
C6 N2 K1 139.13(9) . 5
C19 N2 K1 93.96(8) . 5
C6 N3 C21 115.48(12) . .
C10 N4 C8 116.43(13) . .
C10 N4 K1 122.56(11) . 4
C8 N4 K1 113.31(10) . 4
C12 N5 C21 115.52(12) . .
C12 N6 C22 115.14(12) . .
C12 N6 K1 142.71(9) . .
C22 N6 K1 91.09(8) . .
C14 N7 C16 116.64(13) . .
C14 N7 K1 123.22(10) . 7_565
C16 N7 K1 119.84(10) . 7_565
C18 N8 C22 115.73(12) . .
C18 N8 K1 138.89(9) . .
C22 N8 K1 92.13(8) . .
C18 N9 C19 115.30(12) . .
C18 N9 K1 139.62(9) . 5
C19 N9 K1 90.42(8) . 5
C24 O1 K1 147.11(15) . .
C24 O1 H1O 115(3) . .
K1 O1 H1O 94(3) . .

loop_
_geom_bond_atom_site_label_1
_geom_bond_atom_site_label_2
_geom_bond_distance
_geom_bond_site_symmetry_2
K1 N7 2.7599(13) 8_655
K1 N8 2.8567(13) .
K1 N6 2.8774(13) .
K1 N2 2.9216(12) 5
K1 O1 2.9370(16) .
K1 N4 2.9473(14) 3_544
K1 N9 3.0012(13) 5
K1 C22 3.2031(14) .
K1 C19 3.3019(14) 5
C1 C3 1.392(2) .
C1 C5 1.3937(19) .
C1 C6 1.4905(19) .
C2 N1 1.342(2) .
C2 C3 1.386(2) .
C2 H2C 0.88(2) .
C3 H3C 0.94(2) .
C4 N1 1.337(2) .
C4 C5 1.388(2) .
C4 H4C 0.99(2) .
C5 H5C 0.95(2) .
C6 N3 1.3395(17) .
C6 N2 1.3492(18) .
C7 C11 1.388(2) .
C7 C9 1.394(2) .
C7 C12 1.4965(19) .
C8 N4 1.339(2) .
C8 C9 1.392(2) .
C8 H8C 0.95(2) .
C9 H9C 0.97(2) .
C10 N4 1.339(2) .
C10 C11 1.388(2) .
C10 H10C 0.95(3) .
C11 H11C 1.01(2) .
C12 N6 1.3423(18) .
C12 N5 1.3428(18) .
C13 C15 1.388(2) .
C13 C17 1.393(2) .
C13 C18 1.4887(19) .
C14 N7 1.333(2) .
C14 C15 1.388(2) .
C14 H14C 0.99(2) .
C15 H15C 0.89(2) .
C16 N7 1.339(2) .
C16 C17 1.384(2) .
C16 H16C 0.91(3) .
C17 H17C 1.00(2) .
C18 N9 1.3390(18) .
C18 N8 1.3445(18) .
C19 N2 1.3498(18) .
C19 N9 1.3550(17) .
C19 C20 1.4020(18) .
C19 K1 3.3019(14) 5
C20 C22 1.3987(19) .
C20 C21 1.4001(18) .
C21 N3 1.3553(18) .
C21 N5 1.3553(17) .
C22 N8 1.3466(17) .
C22 N6 1.3534(17) .
C24 O1 1.447(3) .
C24 H24A 0.9800 .
C24 H24B 0.9800 .
C24 H24C 0.9800 .
N2 K1 2.9216(12) 5
N4 K1 2.9473(14) 4
N7 K1 2.7599(13) 7_565
N9 K1 3.0012(13) 5
O1 H1O 1.22(6) .
